data_2015045
loop_
_publ_author_name
'Bur\<c\'ak, Milan'
'Poto\<c\<n\'ak, Ivan'
'Massa, Werner'
'J\"ager, Lothar'

_publ_section_title
;Low-dimensional compounds containing cyano groups. XII.
 Bis(1,3-diaminopropane-\k^2^<i>N</i>,<i>N</i>')(dicyanamido-\k<i>N</i>)copper(II)
 perchlorate
;
_journal_issue 7
_journal_name_full 'Acta Crystallographica Section C'
_journal_page_first m353
_journal_page_last m355
_journal_paper_doi 10.1107/S0108270105016768
_journal_volume 61
_journal_year 2005
_chemical_formula_iupac '[Cu (C3 H10 N2)2 N (C N)2] Cl O4'
_chemical_formula_moiety 'C8 H20 N7 Cu + , Cl O4 -'
_chemical_formula_sum 'C8 H20 Cl Cu N7 O4'
_chemical_formula_weight 377.30
_chemical_name_systematic
;
Bis(1,3-diaminopropane-\k^2^N,N')(dicyanamido-\kN')copper(II) perchlorate
;
_space_group_IT_number 11
_symmetry_cell_setting monoclinic
_symmetry_space_group_name_Hall '-P 2yb'
_symmetry_space_group_name_H-M 'P 1 21/m 1'
_atom_sites_solution_hydrogens geom
_atom_sites_solution_primary direct
_atom_sites_solution_secondary difmap
_audit_creation_method SHELXL97
_cell_angle_alpha 90.00
_cell_angle_beta 92.56(3)
_cell_angle_gamma 90.00
_cell_formula_units_Z 2
_cell_length_a 8.4715(17)
_cell_length_b 7.5679(15)
_cell_length_c 11.953(2)
_cell_measurement_reflns_used 9435
_cell_measurement_temperature 193(2)
_cell_measurement_theta_max 29.42
_cell_measurement_theta_min 1.69
_cell_volume 765.6(3)
_computing_cell_refinement 'RECIPE in X-AREA'
_computing_data_collection 'WinXPOSE in X-AREA (Stoe & Cie, 2002)'
_computing_data_reduction 'INTEGRATE in X-AREA'
_computing_molecular_graphics 'DIAMOND (Brandenburg, 2000)'
_computing_publication_material SHELXL97
_computing_structure_refinement 'SHELXL97 (Sheldrick, 1997a)'
_computing_structure_solution 'SHELXS97 (Sheldrick, 1997a)'
_diffrn_ambient_temperature 193(2)
_diffrn_detector_area_resol_mean 150
_diffrn_measured_fraction_theta_full 0.993
_diffrn_measured_fraction_theta_max 0.993
_diffrn_measurement_device_type 'Stoe IPDS-II'
_diffrn_measurement_method \w
_diffrn_radiation_monochromator graphite
_diffrn_radiation_source 'fine-focus sealed tube'
_diffrn_radiation_type MoK\a
_diffrn_radiation_wavelength 0.71073
_diffrn_reflns_av_R_equivalents 0.0482
_diffrn_reflns_av_sigmaI/netI 0.0282
_diffrn_reflns_limit_h_max 11
_diffrn_reflns_limit_h_min -11
_diffrn_reflns_limit_k_max 10
_diffrn_reflns_limit_k_min -10
_diffrn_reflns_limit_l_max 16
_diffrn_reflns_limit_l_min -16
_diffrn_reflns_number 9279
_diffrn_reflns_theta_full 29.46
_diffrn_reflns_theta_max 29.46
_diffrn_reflns_theta_min 1.71
_diffrn_standards_number 0
_exptl_absorpt_coefficient_mu 1.628
_exptl_absorpt_correction_T_max 0.900
_exptl_absorpt_correction_T_min 0.722
_exptl_absorpt_correction_type numerical
_exptl_absorpt_process_details '(XPREP in SHELXTL; Sheldrick, 1997b)'
_exptl_crystal_colour blue
_exptl_crystal_density_diffrn 1.637
_exptl_crystal_density_method 'not measured'
_exptl_crystal_description platelet
_exptl_crystal_F_000 390
_exptl_crystal_size_max 0.24
_exptl_crystal_size_mid 0.22
_exptl_crystal_size_min 0.06
_refine_diff_density_max 0.514
_refine_diff_density_min -0.537
_refine_ls_extinction_coef 0.030(6)
_refine_ls_extinction_expression Fc^*^=kFc[1+0.001xFc^2^\l^3^/sin(2\q)]^-1/4^
_refine_ls_extinction_method 'SHELXL97 (Sheldrick, 1997a)'
_refine_ls_goodness_of_fit_ref 1.034
_refine_ls_hydrogen_treatment constr
_refine_ls_matrix_type full
_refine_ls_number_parameters 122
_refine_ls_number_reflns 2268
_refine_ls_number_restraints 0
_refine_ls_restrained_S_all 1.034
_refine_ls_R_factor_all 0.0437
_refine_ls_R_factor_gt 0.0390
_refine_ls_shift/su_max 0.001
_refine_ls_shift/su_mean 0.000
_refine_ls_structure_factor_coef Fsqd
_refine_ls_weighting_details 'calc w = 1/[\s^2^(Fo^2^)+(0.067P)^2^+0.3495P] where P=(Fo^2^+2Fc^2^)/3'
_refine_ls_weighting_scheme calc
_refine_ls_wR_factor_gt 0.1060
_refine_ls_wR_factor_ref 0.1092
_reflns_number_gt 2018
_reflns_number_total 2268
_reflns_threshold_expression I>2\s(I)
_cod_data_source_file sk1838.cif
_cod_data_source_block I
_cod_depositor_comments
;
The following automatic conversions were performed:
'_symmetry_cell_setting' value 'Monoclinic' changed to 'monoclinic'
according to '/home/saulius/struct/CIF-dictionaries/cif_core.dic'
dictionary named 'cif_core.dic' version 2.4.1 from 2010-06-29.

Automatic conversion script
Id: cif_fix_enum 1527 2010-12-29 10:47:43Z saulius 

The following automatic conversions were performed:

'_symmetry_cell_setting' value 'Monoclinic' changed to 'monoclinic'
according to /home/saulius/struct/CIF-dictionaries/cif_core.dic
dictionary named 'cif_core.dic' version 2.4.1 from 2010-06-29.

Automatic conversion script
Id: cif_fix_values 1715 2011-07-08 13:25:40Z adriana 
;
_cod_original_cell_volume 765.5(3)
_cod_original_sg_symbol_H-M 'P 21/m'
_cod_database_code 2015045
_cod_database_fobs_code 2015045

loop_
_symmetry_equiv_pos_as_xyz
'x, y, z'
'-x, y+1/2, -z'
'-x, -y, -z'
'x, -y-1/2, z'

loop_
_atom_site_label
_atom_site_fract_x
_atom_site_fract_y
_atom_site_fract_z
_atom_site_U_iso_or_equiv
_atom_site_adp_type
_atom_site_calc_flag
_atom_site_refinement_flags
_atom_site_occupancy
_atom_site_disorder_assembly
_atom_site_disorder_group
_atom_site_type_symbol
Cu 0.18744(4) 0.2500 0.74822(3) 0.03173(14) Uani d S 1 . . Cu
N10 0.3178(2) 0.0581(3) 0.83008(15) 0.0377(4) Uani d . 1 . . N
H10A 0.2808 0.0470 0.9009 0.045 Uiso calc R 1 . . H
H10B 0.2982 -0.0472 0.7936 0.045 Uiso calc R 1 . . H
N20 0.0325(2) 0.0535(3) 0.70494(17) 0.0430(4) Uani d . 1 . . N
H20A 0.0901 -0.0351 0.6734 0.052 Uiso calc R 1 . . H
H20B -0.0040 0.0089 0.7706 0.052 Uiso calc R 1 . . H
C11 0.4914(2) 0.0819(3) 0.84124(19) 0.0419(5) Uani d . 1 . . C
H11B 0.5348 0.0855 0.7657 0.050 Uiso calc R 1 . . H
H11A 0.5389 -0.0205 0.8817 0.050 Uiso calc R 1 . . H
C12 0.5365(4) 0.2500 0.9035(3) 0.0454(7) Uani d S 1 . . C
H12B 0.6522 0.2500 0.9194 0.055 Uiso calc SR 1 . . H
H12A 0.4851 0.2500 0.9763 0.055 Uiso calc SR 1 . . H
C21 -0.1080(3) 0.0842(5) 0.6288(3) 0.0606(7) Uani d . 1 . . C
H21A -0.1806 -0.0179 0.6331 0.073 Uiso calc R 1 . . H
H21B -0.0741 0.0928 0.5508 0.073 Uiso calc R 1 . . H
C22 -0.1944(4) 0.2500 0.6580(3) 0.0467(8) Uani d S 1 . . C
H22A -0.2993 0.2500 0.6180 0.056 Uiso calc SR 1 . . H
H22B -0.2119 0.2500 0.7394 0.056 Uiso calc SR 1 . . H
Cl 0.07245(9) 0.2500 1.05703(7) 0.0430(2) Uani d S 1 . . Cl
O1 0.1624(2) 0.0945(3) 1.0821(2) 0.0687(6) Uani d . 1 . . O
O2 0.0286(4) 0.2500 0.9396(2) 0.0690(9) Uani d S 1 . . O
O3 -0.0692(3) 0.2500 1.1195(2) 0.0484(6) Uani d S 1 . . O
C1 0.3869(4) 0.2764(11) 0.5118(3) 0.036(2) Uani d P 0.50 . . C
N1 0.3200(3) 0.2500 0.5906(2) 0.0469(6) Uani d S 1 . . N
N3 0.4479(6) 0.3065(13) 0.4176(4) 0.107(5) Uani d P 0.50 . . N
C2 0.5885(5) 0.2771(11) 0.3895(3) 0.040(2) Uani d P 0.50 . . C
N2 0.7103(4) 0.2500 0.3529(3) 0.0480(6) Uani d S 1 . . N

loop_
_atom_site_aniso_label
_atom_site_aniso_U_11
_atom_site_aniso_U_22
_atom_site_aniso_U_33
_atom_site_aniso_U_12
_atom_site_aniso_U_13
_atom_site_aniso_U_23
Cu 0.02362(19) 0.0403(2) 0.03119(19) 0.000 0.00082(12) 0.000
N10 0.0292(8) 0.0445(9) 0.0394(8) 0.0017(7) 0.0021(6) 0.0052(7)
N20 0.0334(9) 0.0476(10) 0.0476(10) -0.0038(8) -0.0046(7) -0.0039(8)
C11 0.0286(9) 0.0539(12) 0.0433(10) 0.0057(9) 0.0007(8) 0.0036(9)
C12 0.0299(13) 0.066(2) 0.0403(14) 0.000 -0.0049(11) 0.000
C21 0.0449(13) 0.0721(18) 0.0630(15) 0.0038(12) -0.0176(11) -0.0204(14)
C22 0.0263(13) 0.072(2) 0.0411(15) 0.000 -0.0010(11) 0.000
Cl 0.0331(3) 0.0518(4) 0.0447(4) 0.000 0.0107(3) 0.000
O1 0.0527(11) 0.0682(13) 0.0858(15) 0.0205(10) 0.0117(10) 0.0115(11)
O2 0.0627(18) 0.103(3) 0.0427(13) 0.000 0.0147(12) 0.000
O3 0.0401(12) 0.0600(15) 0.0464(12) 0.000 0.0173(10) 0.000
C1 0.0327(15) 0.037(6) 0.0396(16) 0.0027(16) 0.0046(12) 0.0067(18)
N1 0.0400(14) 0.0616(18) 0.0397(13) 0.000 0.0093(11) 0.000
N3 0.053(2) 0.216(14) 0.053(2) 0.052(5) 0.0227(19) 0.066(5)
C2 0.0446(18) 0.040(6) 0.0362(15) 0.0022(18) 0.0088(13) 0.009(2)
N2 0.0462(15) 0.0510(16) 0.0480(15) 0.000 0.0165(12) 0.000

loop_
_atom_type_symbol
_atom_type_description
_atom_type_scat_dispersion_real
_atom_type_scat_dispersion_imag
_atom_type_scat_source
C C 0.0033 0.0016 'International Tables Vol C Tables 4.2.6.8 and 6.1.1.4'
H H 0.0000 0.0000 'International Tables Vol C Tables 4.2.6.8 and 6.1.1.4'
N N 0.0061 0.0033 'International Tables Vol C Tables 4.2.6.8 and 6.1.1.4'
O O 0.0106 0.0060 'International Tables Vol C Tables 4.2.6.8 and 6.1.1.4'
Cl Cl 0.1484 0.1585 'International Tables Vol C Tables 4.2.6.8 and 6.1.1.4'
Cu Cu 0.3201 1.2651 'International Tables Vol C Tables 4.2.6.8 and 6.1.1.4'

loop_
_geom_angle_atom_site_label_1
_geom_angle_atom_site_label_2
_geom_angle_atom_site_label_3
_geom_angle_site_symmetry_1
_geom_angle_site_symmetry_3
_geom_angle
_geom_angle_publ_flag
N20 Cu N20 . 4_565 93.91(12) yes
N20 Cu N10 . 4_565 165.49(8) yes
N20 Cu N10 4_565 4_565 86.06(8) ?
N20 Cu N10 . . 86.06(8) yes
N20 Cu N10 4_565 . 165.49(8) ?
N10 Cu N10 4_565 . 90.37(11) yes
N20 Cu N1 . . 97.37(8) yes
N20 Cu N1 4_565 . 97.37(8) ?
N10 Cu N1 4_565 . 97.02(8) ?
N10 Cu N1 . . 97.02(8) yes
N20 Cu O2 . . 82.84(8) yes
N20 Cu O2 4_565 . 82.84(8) ?
N10 Cu O2 4_565 . 82.76(7) ?
N10 Cu O2 . . 82.76(7) yes
N1 Cu O2 . . 179.70(10) yes
C11 N10 Cu . . 117.97(14) ?
C11 N10 H10A . . 107.8 ?
Cu N10 H10A . . 107.8 ?
C11 N10 H10B . . 107.8 ?
Cu N10 H10B . . 107.8 ?
H10A N10 H10B . . 107.2 ?
C21 N20 Cu . . 122.15(19) ?
C21 N20 H20A . . 106.8 ?
Cu N20 H20A . . 106.8 ?
C21 N20 H20B . . 106.8 ?
Cu N20 H20B . . 106.8 ?
H20A N20 H20B . . 106.6 ?
N10 C11 C12 . . 112.0(2) ?
N10 C11 H11B . . 109.2 ?
C12 C11 H11B . . 109.2 ?
N10 C11 H11A . . 109.2 ?
C12 C11 H11A . . 109.2 ?
H11B C11 H11A . . 107.9 ?
C11 C12 C11 . 4_565 114.3(3) ?
C11 C12 H12B . . 108.7 ?
C11 C12 H12B 4_565 . 108.7 ?
C11 C12 H12A . . 108.7 ?
C11 C12 H12A 4_565 . 108.7 ?
H12B C12 H12A . . 107.6 ?
N20 C21 C22 . . 112.0(2) ?
N20 C21 H21A . . 109.2 ?
C22 C21 H21A . . 109.2 ?
N20 C21 H21B . . 109.2 ?
C22 C21 H21B . . 109.2 ?
H21A C21 H21B . . 107.9 ?
C21 C22 C21 4_565 . 113.3(3) ?
C21 C22 H22A 4_565 . 108.9 ?
C21 C22 H22A . . 108.9 ?
C21 C22 H22B 4_565 . 108.9 ?
C21 C22 H22B . . 108.9 ?
H22A C22 H22B . . 107.7 ?
O1 Cl O1 4_565 . 111.2(2) ?
O1 Cl O2 4_565 . 108.52(13) ?
O1 Cl O2 . . 108.52(13) ?
O1 Cl O3 4_565 . 109.92(11) ?
O1 Cl O3 . . 109.92(11) ?
O2 Cl O3 . . 108.72(18) ?
Cl O2 Cu . . 135.20(19) ?
N1 C1 N3 . . 173.9(5) yes
C1 N1 Cu . . 169.9(4) yes
C2 N3 C1 . . 128.3(5) yes
N2 C2 N3 . . 173.0(5) yes

loop_
_geom_bond_atom_site_label_1
_geom_bond_atom_site_label_2
_geom_bond_site_symmetry_2
_geom_bond_distance
_geom_bond_publ_flag
Cu N20 . 2.0349(19) yes
Cu N20 4_565 2.0349(19) ?
Cu N10 4_565 2.0468(18) ?
Cu N10 . 2.0468(18) yes
Cu N1 . 2.236(3) yes
Cu O2 . 2.705(3) yes
N10 C11 . 1.481(3) ?
N10 H10A . 0.9200 ?
N10 H10B . 0.9200 ?
N20 C21 . 1.484(3) ?
N20 H20A . 0.9200 ?
N20 H20B . 0.9200 ?
C11 C12 . 1.514(3) ?
C11 H11B . 0.9900 ?
C11 H11A . 0.9900 ?
C12 C11 4_565 1.514(3) ?
C12 H12B . 0.9900 ?
C12 H12A . 0.9900 ?
C21 C22 . 1.502(4) ?
C21 H21A . 0.9900 ?
C21 H21B . 0.9900 ?
C22 C21 4_565 1.502(4) ?
C22 H22A . 0.9900 ?
C22 H22B . 0.9900 ?
Cl O1 4_565 1.427(2) ?
Cl O1 . 1.427(2) ?
Cl O2 . 1.436(3) ?
Cl O3 . 1.441(2) ?
C1 N1 . 1.139(5) yes
C1 N3 . 1.280(6) yes
N3 C2 . 1.272(6) yes
C2 N2 . 1.157(5) yes

loop_
_geom_hbond_atom_site_label_D
_geom_hbond_atom_site_label_H
_geom_hbond_atom_site_label_A
_geom_hbond_site_symmetry_A
_geom_hbond_distance_DH
_geom_hbond_distance_HA
_geom_hbond_distance_DA
_geom_hbond_angle_DHA
N10 H10A O1 . 0.92 2.45 3.352(3) 166
N20 H20B O1 3_557 0.92 2.39 3.292(3) 166
N20 H20B O3 2_547 0.92 2.42 3.117(3) 132
N20 H20A N2 2_646 0.92 2.38 3.261(3) 161
N10 H10B N2 2_646 0.92 2.33 3.198(3) 158
